data_4082204
loop_
_publ_author_name
'Kaplan, Peter T.'
'Xu, Long'
'Chen, Bo'
'McGarry, Katherine R.'
'Yu, Siqi'
'Wang, Huan'
'Vicic, David A.'

_publ_section_title
;
 Mild, Safe, and Versatile Reagents for (CF2)nTransfer and the
 Construction of Fluoroalkyl-Containing Rings
;
_journal_issue 24
_journal_name_full Organometallics
_journal_page_first 7552
_journal_paper_doi 10.1021/om401016k
_journal_volume 32
_journal_year 2013
_chemical_formula_sum 'C8 H6 F8 N2 Zn'
_chemical_formula_weight 347.52
_chemical_name_systematic
;
 ?
;
_space_group_crystal_system triclinic
_space_group_IT_number 2
_space_group_name_Hall '-P 1'
_space_group_name_H-M_alt 'P -1'
_symmetry_space_group_name_Hall '-P 1'
_symmetry_space_group_name_H-M 'P -1'
_atom_sites_solution_hydrogens difmap
_audit_creation_method SHELXL-2013
_cell_angle_alpha 115.511(5)
_cell_angle_beta 95.466(5)
_cell_angle_gamma 98.526(5)
_cell_formula_units_Z 2
_cell_length_a 7.9095(18)
_cell_length_b 9.187(2)
_cell_length_c 9.500(2)
_cell_measurement_temperature 100(2)
_cell_volume 606.3(2)
_computing_structure_refinement 'SHELXL-2013 (Sheldrick, 2013)'
_diffrn_ambient_temperature 100(2)
_diffrn_measured_fraction_theta_full 0.946
_diffrn_measured_fraction_theta_max 0.987
_diffrn_radiation_type MoK\a
_diffrn_radiation_wavelength 0.71073
_diffrn_reflns_av_R_equivalents 0.0452
_diffrn_reflns_av_unetI/netI 0.0488
_diffrn_reflns_Laue_measured_fraction_full 0.946
_diffrn_reflns_Laue_measured_fraction_max 0.987
_diffrn_reflns_limit_h_max 9
_diffrn_reflns_limit_h_min -9
_diffrn_reflns_limit_k_max 10
_diffrn_reflns_limit_k_min -10
_diffrn_reflns_limit_l_max 11
_diffrn_reflns_limit_l_min -11
_diffrn_reflns_number 6789
_diffrn_reflns_point_group_measured_fraction_full 0.946
_diffrn_reflns_point_group_measured_fraction_max 0.987
_diffrn_reflns_theta_full 25.242
_diffrn_reflns_theta_max 24.856
_diffrn_reflns_theta_min 3.243
_exptl_absorpt_coefficient_mu 2.114
_exptl_crystal_density_diffrn 1.904
_exptl_crystal_F_000 340
_exptl_crystal_size_max 0.180
_exptl_crystal_size_mid 0.090
_exptl_crystal_size_min 0.050
_refine_diff_density_max 0.511
_refine_diff_density_min -0.485
_refine_diff_density_rms 0.094
_refine_ls_extinction_method none
_refine_ls_goodness_of_fit_ref 1.086
_refine_ls_hydrogen_treatment refall
_refine_ls_matrix_type full
_refine_ls_number_parameters 196
_refine_ls_number_reflns 2074
_refine_ls_number_restraints 46
_refine_ls_restrained_S_all 1.074
_refine_ls_R_factor_all 0.0572
_refine_ls_R_factor_gt 0.0430
_refine_ls_shift/su_max 0.000
_refine_ls_shift/su_mean 0.000
_refine_ls_structure_factor_coef Fsqd
_refine_ls_weighting_details 'w=1/[\s^2^(Fo^2^)+(0.0163P)^2^+1.5751P] where P=(Fo^2^+2Fc^2^)/3'
_refine_ls_weighting_scheme calc
_refine_ls_wR_factor_gt 0.0802
_refine_ls_wR_factor_ref 0.0856
_reflns_Friedel_coverage 0.000
_reflns_number_gt 1727
_reflns_number_total 2074
_reflns_threshold_expression 'I > 2\s(I)'
_cod_data_source_file om401016k_si_002.cif
_cod_data_source_block Compound7
_cod_original_cell_volume 606.2(2)
_cod_database_code 4082204
_shelx_space_group_comment
;
The symmetry employed for this shelxl refinement is uniquely defined
by the following loop, which should always be used as a source of
symmetry information in preference to the above space-group names.
They are only intended as comments.
;
_shelx_estimated_absorpt_t_min 0.702
_shelx_estimated_absorpt_t_max 0.902
_shelxl_version_number 2013-3

loop_
_space_group_symop_operation_xyz
'x, y, z'
'-x, -y, -z'

loop_
_atom_site_label
_atom_site_type_symbol
_atom_site_fract_x
_atom_site_fract_y
_atom_site_fract_z
_atom_site_U_iso_or_equiv
_atom_site_adp_type
_atom_site_occupancy
_atom_site_site_symmetry_order
_atom_site_calc_flag
_atom_site_refinement_flags_adp
Zn Zn 0.58976(7) 0.63432(6) 0.78713(6) 0.02380(17) Uani 1 1 d U
F1 F 0.2383(3) 0.6288(3) 0.8246(3) 0.0351(7) Uani 1 1 d U
F2 F 0.3185(3) 0.4047(3) 0.8094(3) 0.0336(6) Uani 1 1 d U
F3 F 0.2516(3) 0.5242(3) 0.5087(3) 0.0264(6) Uani 1 1 d U
F4 F 0.0641(3) 0.3757(3) 0.5738(3) 0.0329(6) Uani 1 1 d U
F5 F 0.4704(3) 0.2831(3) 0.5262(3) 0.0276(6) Uani 1 1 d U
F6 F 0.2139(3) 0.1361(3) 0.4932(3) 0.0361(7) Uani 1 1 d U
F7 F 0.1016(3) 0.1832(4) 0.2422(3) 0.0399(7) Uani 1 1 d U
F8 F 0.3265(4) 0.0656(3) 0.2279(3) 0.0371(7) Uani 1 1 d U
N1 N 0.6396(5) 0.8127(5) 1.0258(5) 0.0321(9) Uani 1 1 d U
N2 N 0.7433(5) 0.4817(5) 0.8176(4) 0.0268(9) Uani 1 1 d U
C1 C 0.3383(6) 0.5166(5) 0.7458(5) 0.0232(9) Uani 1 1 d U
C2 C 0.2377(5) 0.4204(5) 0.5774(5) 0.0235(9) Uani 1 1 d U
C3 C 0.2979(6) 0.2627(5) 0.4706(5) 0.0249(10) Uani 1 1 d U
C4 C 0.2788(6) 0.2199(5) 0.2957(5) 0.0264(10) Uani 1 1 d U
C5 C 0.6801(6) 0.9225(5) 1.1477(5) 0.0242(10) Uani 1 1 d U
C6 C 0.7336(7) 1.0619(7) 1.3030(6) 0.0325(11) Uani 1 1 d U
H3 H 0.747(7) 1.155(7) 1.292(6) 0.049(17) Uiso 1 1 d .
H2 H 0.834(7) 1.054(7) 1.352(6) 0.052(17) Uiso 1 1 d .
H1 H 0.646(8) 1.060(7) 1.362(7) 0.066(19) Uiso 1 1 d .
C7 C 0.8177(5) 0.3888(5) 0.8266(5) 0.0216(9) Uani 1 1 d U
C8 C 0.9122(7) 0.2686(6) 0.8356(7) 0.0292(11) Uani 1 1 d U
H6 H 0.892(6) 0.257(6) 0.921(6) 0.030(13) Uiso 1 1 d .
H5 H 0.856(8) 0.164(8) 0.753(7) 0.07(2) Uiso 1 1 d .
H4 H 1.023(8) 0.310(7) 0.838(7) 0.059(18) Uiso 1 1 d .

loop_
_atom_site_aniso_label
_atom_site_aniso_U_11
_atom_site_aniso_U_22
_atom_site_aniso_U_33
_atom_site_aniso_U_23
_atom_site_aniso_U_13
_atom_site_aniso_U_12
Zn 0.0260(3) 0.0234(3) 0.0226(3) 0.0098(2) 0.0076(2) 0.0067(2)
F1 0.0349(15) 0.0427(16) 0.0295(15) 0.0131(13) 0.0159(12) 0.0174(13)
F2 0.0322(15) 0.0451(17) 0.0350(15) 0.0281(14) 0.0103(12) 0.0067(13)
F3 0.0315(14) 0.0278(14) 0.0272(14) 0.0162(12) 0.0096(11) 0.0121(11)
F4 0.0187(13) 0.0454(17) 0.0366(15) 0.0201(14) 0.0088(12) 0.0048(12)
F5 0.0275(14) 0.0275(14) 0.0289(14) 0.0124(12) 0.0058(11) 0.0094(11)
F6 0.0439(16) 0.0262(14) 0.0430(17) 0.0210(13) 0.0134(14) 0.0007(13)
F7 0.0234(14) 0.0542(18) 0.0305(16) 0.0138(14) 0.0002(12) -0.0055(13)
F8 0.0485(17) 0.0206(14) 0.0369(16) 0.0082(12) 0.0127(14) 0.0038(13)
N1 0.039(2) 0.033(2) 0.028(2) 0.0148(19) 0.0092(19) 0.0118(19)
N2 0.030(2) 0.029(2) 0.020(2) 0.0092(17) 0.0062(17) 0.0074(18)
C1 0.030(2) 0.028(2) 0.023(2) 0.0176(19) 0.0144(18) 0.0136(19)
C2 0.018(2) 0.027(2) 0.031(2) 0.019(2) 0.0086(19) 0.0022(18)
C3 0.027(2) 0.019(2) 0.027(2) 0.0117(19) 0.0052(19) -0.0025(19)
C4 0.024(2) 0.018(2) 0.028(2) 0.005(2) 0.0004(19) -0.0008(19)
C5 0.030(2) 0.024(2) 0.026(2) 0.015(2) 0.008(2) 0.012(2)
C6 0.034(3) 0.031(3) 0.032(3) 0.012(2) 0.008(2) 0.011(2)
C7 0.020(2) 0.025(2) 0.017(2) 0.0079(19) 0.0071(18) 0.0008(19)
C8 0.031(3) 0.024(3) 0.036(3) 0.016(3) 0.010(2) 0.004(2)

loop_
_atom_type_symbol
_atom_type_description
_atom_type_scat_dispersion_real
_atom_type_scat_dispersion_imag
_atom_type_scat_source
C C 0.0033 0.0016 'International Tables Vol C Tables 4.2.6.8 and 6.1.1.4'
H H 0.0000 0.0000 'International Tables Vol C Tables 4.2.6.8 and 6.1.1.4'
N N 0.0061 0.0033 'International Tables Vol C Tables 4.2.6.8 and 6.1.1.4'
F F 0.0171 0.0103 'International Tables Vol C Tables 4.2.6.8 and 6.1.1.4'
Zn Zn 0.2839 1.4301 'International Tables Vol C Tables 4.2.6.8 and 6.1.1.4'

loop_
_geom_angle_atom_site_label_1
_geom_angle_atom_site_label_2
_geom_angle_atom_site_label_3
_geom_angle
_geom_angle_site_symmetry_1
_geom_angle_site_symmetry_3
C1 Zn C4 134.44(17) . 2_666
C1 Zn N2 106.98(15) . .
C4 Zn N2 110.04(16) 2_666 .
C1 Zn N1 105.24(16) . .
C4 Zn N1 96.14(17) 2_666 .
N2 Zn N1 96.37(14) . .
C5 N1 Zn 170.5(4) . .
C7 N2 Zn 174.9(4) . .
F1 C1 F2 103.7(3) . .
F1 C1 C2 104.5(3) . .
F2 C1 C2 104.5(3) . .
F1 C1 Zn 110.2(3) . .
F2 C1 Zn 112.2(3) . .
C2 C1 Zn 120.2(3) . .
F3 C2 F4 105.8(3) . .
F3 C2 C1 107.3(3) . .
F4 C2 C1 111.9(3) . .
F3 C2 C3 108.3(3) . .
F4 C2 C3 107.1(3) . .
C1 C2 C3 116.0(3) . .
F6 C3 F5 105.7(3) . .
F6 C3 C4 111.6(3) . .
F5 C3 C4 107.5(3) . .
F6 C3 C2 107.8(3) . .
F5 C3 C2 107.7(3) . .
C4 C3 C2 116.0(4) . .
F7 C4 F8 104.0(3) . .
F7 C4 C3 105.0(3) . .
F8 C4 C3 103.2(3) . .
F7 C4 Zn 112.0(3) . 2_666
F8 C4 Zn 107.7(3) . 2_666
C3 C4 Zn 123.2(3) . 2_666
N1 C5 C6 179.3(5) . .
N2 C7 C8 179.1(5) . .

loop_
_geom_bond_atom_site_label_1
_geom_bond_atom_site_label_2
_geom_bond_distance
_geom_bond_site_symmetry_2
Zn C1 2.032(4) .
Zn C4 2.036(5) 2_666
Zn N2 2.077(4) .
Zn N1 2.102(4) .
F1 C1 1.393(4) .
F2 C1 1.396(5) .
F3 C2 1.366(5) .
F4 C2 1.366(5) .
F5 C3 1.370(5) .
F6 C3 1.361(5) .
F7 C4 1.383(5) .
F8 C4 1.409(5) .
N1 C5 1.135(5) .
N2 C7 1.133(5) .
C1 C2 1.518(6) .
C2 C3 1.545(6) .
C3 C4 1.520(6) .
C4 Zn 2.036(4) 2_666
C5 C6 1.446(7) .
C7 C8 1.449(6) .
